data_7135481
loop_
_publ_author_name
'Lin, Lin'
'Wang, Zihao'
'Zhao, Xinhui'
'Alezi, Dalal'
'Jia, Jiangtao'

_publ_section_title
;
 A reticular chemistry approach to constructing metal-organic frameworks
 with <i>hmc</i> topology using organic cage building blocks.
;
_journal_issue 8
_journal_name_full 'Chemical communications (Cambridge, England)'
_journal_page_first 2603
_journal_page_last 2606
_journal_paper_doi 10.1039/d5cc06047h
_journal_volume 62
_journal_year 2026
_chemical_formula_moiety 'C66 H18 N6 O41 Zn5'
_chemical_formula_sum 'C66 H18 N6 O41 Zn5'
_chemical_formula_weight 1877.71
_space_group_crystal_system cubic
_space_group_IT_number 225
_space_group_name_Hall '-F 4 2 3'
_space_group_name_H-M_alt 'F m -3 m'
_atom_sites_solution_hydrogens mixed
_atom_sites_solution_primary dual
_audit_creation_date 2025-06-10
_audit_creation_method
;
Olex2 1.3
(compiled 2020.11.12 svn.r5f609507 for OlexSys, GUI svn.r6272)
;
_audit_update_record
;
2025-06-10 deposited with the CCDC.	2025-12-22 downloaded from the CCDC.
;
_cell_angle_alpha 90
_cell_angle_beta 90
_cell_angle_gamma 90
_cell_formula_units_Z 16
_cell_length_a 38.578(9)
_cell_length_b 38.578(9)
_cell_length_c 38.578(9)
_cell_measurement_reflns_used 8898
_cell_measurement_temperature 173.0
_cell_measurement_theta_max 59.794
_cell_measurement_theta_min 3.250
_cell_volume 57414(2)
_computing_cell_refinement 'SAINT V8.40B (?, 2016)'
_computing_data_reduction 'SAINT V8.40B (?, 2016)'
_computing_molecular_graphics 'Olex2 1.3 (Dolomanov et al., 2009)'
_computing_publication_material 'Olex2 1.3 (Dolomanov et al., 2009)'
_computing_structure_refinement 'SHELXL 2018/3 (Sheldrick, 2015)'
_computing_structure_solution 'SHELXT 2018/2 (Sheldrick, 2018)'
_diffrn_ambient_temperature 173.0
_diffrn_measured_fraction_theta_full 0.987
_diffrn_measured_fraction_theta_max 0.987
_diffrn_measurement_device_type 'CCD area detector'
_diffrn_measurement_method 'phi and omega scans'
_diffrn_radiation_monochromator graphite
_diffrn_radiation_type MoK\a
_diffrn_radiation_wavelength 0.71073
_diffrn_reflns_av_R_equivalents 0.1193
_diffrn_reflns_av_unetI/netI 0.0452
_diffrn_reflns_Laue_measured_fraction_full 0.987
_diffrn_reflns_Laue_measured_fraction_max 0.987
_diffrn_reflns_limit_h_max 45
_diffrn_reflns_limit_h_min -45
_diffrn_reflns_limit_k_max 41
_diffrn_reflns_limit_k_min -45
_diffrn_reflns_limit_l_max 40
_diffrn_reflns_limit_l_min -45
_diffrn_reflns_number 63091
_diffrn_reflns_point_group_measured_fraction_full 0.987
_diffrn_reflns_point_group_measured_fraction_max 0.987
_diffrn_reflns_theta_full 25.045
_diffrn_reflns_theta_max 25.045
_diffrn_reflns_theta_min 2.744
_exptl_absorpt_coefficient_mu 0.878
_exptl_absorpt_correction_T_max 0.7524
_exptl_absorpt_correction_T_min 0.5689
_exptl_absorpt_correction_type multi-scan
_exptl_absorpt_process_details
;
SADABS-2016/2 (Bruker,2016/2) was used for absorption correction.
wR2(int) was 0.1250 before and 0.0929 after correction.
The Ratio of minimum to maximum transmission is 0.7561.
The \l/2 correction factor is Not present.
;
_exptl_crystal_colour 'clear light colourless'
_exptl_crystal_colour_lustre clear
_exptl_crystal_colour_modifier light
_exptl_crystal_colour_primary colourless
_exptl_crystal_density_diffrn 0.869
_exptl_crystal_description block
_exptl_crystal_F_000 14944
_exptl_crystal_size_max 0.1
_exptl_crystal_size_mid 0.1
_exptl_crystal_size_min 0.1
_refine_diff_density_max 0.565
_refine_diff_density_min -0.632
_refine_diff_density_rms 0.044
_refine_ls_extinction_method none
_refine_ls_goodness_of_fit_ref 1.091
_refine_ls_hydrogen_treatment constr
_refine_ls_matrix_type full
_refine_ls_number_parameters 130
_refine_ls_number_reflns 2501
_refine_ls_number_restraints 195
_refine_ls_restrained_S_all 1.147
_refine_ls_R_factor_all 0.0985
_refine_ls_R_factor_gt 0.0724
_refine_ls_shift/su_max 0.000
_refine_ls_shift/su_mean 0.000
_refine_ls_structure_factor_coef Fsqd
_refine_ls_weighting_details 'w=1/[\s^2^(Fo^2^)+(0.1118P)^2^+129.6590P] where P=(Fo^2^+2Fc^2^)/3'
_refine_ls_weighting_scheme calc
_refine_ls_wR_factor_gt 0.2142
_refine_ls_wR_factor_ref 0.2443
_reflns_Friedel_coverage 0.000
_reflns_number_gt 1541
_reflns_number_total 2501
_reflns_threshold_expression 'I > 2\s(I)'
_cod_data_source_file d5cc06047h2.cif
_cod_data_source_block 6
_cod_original_cell_volume 57414(40)
_cod_database_code 7135481
_shelx_shelxl_version_number 2018/3
_shelx_space_group_comment
;
The symmetry employed for this shelxl refinement is uniquely defined
by the following loop, which should always be used as a source of
symmetry information in preference to the above space-group names.
They are only intended as comments.
;
_olex2_refinement_description
;
1. Fixed Uiso
 At 1.2 times of:
  All C(H) groups
2. Rigid bond restraints
 O8, Zn2, Zn3, O9, O2, O1
 with sigma for 1-2 distances of 0.01 and sigma for 1-3 distances of 0.01
 O7, Zn1, O6
 with sigma for 1-2 distances of 0.01 and sigma for 1-3 distances of 0.01
 C1, O5
 with sigma for 1-2 distances of 0.01 and sigma for 1-3 distances of 0.01
 O2, O1, Zn2, O8, Zn3, O9
 with sigma for 1-2 distances of 0.01 and sigma for 1-3 distances of 0.01
3. Uiso/Uaniso restraints and constraints
Zn1 \\sim O6 \\sim O7: within 2A with sigma of 0.04 and sigma for terminal
atoms of 0.08 within 2A
Zn3 \\sim O9 \\sim Zn2 \\sim O8 \\sim O1 \\sim O2: within 2A with sigma of 0.04
and sigma for terminal atoms of 0.08 within 2A
O5 \\sim C1: within 2A with sigma of 0.04 and sigma for terminal atoms of 0.08
within 2A
O1 \\sim O2 \\sim Zn3 \\sim Zn2 \\sim O8 \\sim O9: within 2A with sigma of 0.04
and sigma for terminal atoms of 0.08 within 2A
Uanis(C1) \\sim Ueq, Uanis(O6) \\sim Ueq, Uanis(O5) \\sim Ueq: with sigma of
0.01 and sigma for terminal atoms of 0.02
Uanis(O5) \\sim Ueq: with sigma of 0.01 and sigma for terminal atoms of 0.02
Uanis(O8) \\sim Ueq, Uanis(O9) \\sim Ueq: with sigma of 0.01 and sigma for
terminal atoms of 0.02
4. Rigid body (RIGU) restrains
 O1, O2, O3, O4, O6, N1, C1, C2, C3, C4, C5, C6, C7, C8, C9, C10, C11, O5
 with sigma for 1-2 distances of 0.004 and sigma for 1-3 distances of 0.004
5. Others
 Fixed Sof: O5(0.5)
6.a Riding coordinates:
 C5(H5), C11(H11)
6.b Aromatic/amide H refined with riding coordinates:
 C6(H6)
;
_smtbx_masks_void_probe_radius 1.2
_smtbx_masks_void_truncation_radius 1.2
_olex2_submission_special_instructions 'No special instructions were received'

loop_
_space_group_symop_operation_xyz
'x, y, z'
'-y, x, z'
'-x, -y, z'
'y, -x, z'
'x, -y, -z'
'y, x, -z'
'-x, y, -z'
'-y, -x, -z'
'z, x, y'
'-x, z, y'
'-z, -x, y'
'x, -z, y'
'z, -x, -y'
'x, z, -y'
'-z, x, -y'
'-x, -z, -y'
'y, z, x'
'-z, -y, -x'
'-z, y, x'
'z, y, -x'
'z, -y, x'
'y, -z, -x'
'-y, -z, x'
'-y, z, -x'
'x, y+1/2, z+1/2'
'-y, x+1/2, z+1/2'
'-x, -y+1/2, z+1/2'
'y, -x+1/2, z+1/2'
'x, -y+1/2, -z+1/2'
'y, x+1/2, -z+1/2'
'-x, y+1/2, -z+1/2'
'-y, -x+1/2, -z+1/2'
'z, x+1/2, y+1/2'
'-x, z+1/2, y+1/2'
'-z, -x+1/2, y+1/2'
'x, -z+1/2, y+1/2'
'z, -x+1/2, -y+1/2'
'x, z+1/2, -y+1/2'
'-z, x+1/2, -y+1/2'
'-x, -z+1/2, -y+1/2'
'y, z+1/2, x+1/2'
'-z, -y+1/2, -x+1/2'
'-z, y+1/2, x+1/2'
'z, y+1/2, -x+1/2'
'z, -y+1/2, x+1/2'
'y, -z+1/2, -x+1/2'
'-y, -z+1/2, x+1/2'
'-y, z+1/2, -x+1/2'
'x+1/2, y, z+1/2'
'-y+1/2, x, z+1/2'
'-x+1/2, -y, z+1/2'
'y+1/2, -x, z+1/2'
'x+1/2, -y, -z+1/2'
'y+1/2, x, -z+1/2'
'-x+1/2, y, -z+1/2'
'-y+1/2, -x, -z+1/2'
'z+1/2, x, y+1/2'
'-x+1/2, z, y+1/2'
'-z+1/2, -x, y+1/2'
'x+1/2, -z, y+1/2'
'z+1/2, -x, -y+1/2'
'x+1/2, z, -y+1/2'
'-z+1/2, x, -y+1/2'
'-x+1/2, -z, -y+1/2'
'y+1/2, z, x+1/2'
'-z+1/2, -y, -x+1/2'
'-z+1/2, y, x+1/2'
'z+1/2, y, -x+1/2'
'z+1/2, -y, x+1/2'
'y+1/2, -z, -x+1/2'
'-y+1/2, -z, x+1/2'
'-y+1/2, z, -x+1/2'
'x+1/2, y+1/2, z'
'-y+1/2, x+1/2, z'
'-x+1/2, -y+1/2, z'
'y+1/2, -x+1/2, z'
'x+1/2, -y+1/2, -z'
'y+1/2, x+1/2, -z'
'-x+1/2, y+1/2, -z'
'-y+1/2, -x+1/2, -z'
'z+1/2, x+1/2, y'
'-x+1/2, z+1/2, y'
'-z+1/2, -x+1/2, y'
'x+1/2, -z+1/2, y'
'z+1/2, -x+1/2, -y'
'x+1/2, z+1/2, -y'
'-z+1/2, x+1/2, -y'
'-x+1/2, -z+1/2, -y'
'y+1/2, z+1/2, x'
'-z+1/2, -y+1/2, -x'
'-z+1/2, y+1/2, x'
'z+1/2, y+1/2, -x'
'z+1/2, -y+1/2, x'
'y+1/2, -z+1/2, -x'
'-y+1/2, -z+1/2, x'
'-y+1/2, z+1/2, -x'
'-x, -y, -z'
'y, -x, -z'
'x, y, -z'
'-y, x, -z'
'-x, y, z'
'-y, -x, z'
'x, -y, z'
'y, x, z'
'-z, -x, -y'
'x, -z, -y'
'z, x, -y'
'-x, z, -y'
'-z, x, y'
'-x, -z, y'
'z, -x, y'
'x, z, y'
'-y, -z, -x'
'z, y, x'
'z, -y, -x'
'-z, -y, x'
'-z, y, -x'
'-y, z, x'
'y, z, -x'
'y, -z, x'
'-x, -y+1/2, -z+1/2'
'y, -x+1/2, -z+1/2'
'x, y+1/2, -z+1/2'
'-y, x+1/2, -z+1/2'
'-x, y+1/2, z+1/2'
'-y, -x+1/2, z+1/2'
'x, -y+1/2, z+1/2'
'y, x+1/2, z+1/2'
'-z, -x+1/2, -y+1/2'
'x, -z+1/2, -y+1/2'
'z, x+1/2, -y+1/2'
'-x, z+1/2, -y+1/2'
'-z, x+1/2, y+1/2'
'-x, -z+1/2, y+1/2'
'z, -x+1/2, y+1/2'
'x, z+1/2, y+1/2'
'-y, -z+1/2, -x+1/2'
'z, y+1/2, x+1/2'
'z, -y+1/2, -x+1/2'
'-z, -y+1/2, x+1/2'
'-z, y+1/2, -x+1/2'
'-y, z+1/2, x+1/2'
'y, z+1/2, -x+1/2'
'y, -z+1/2, x+1/2'
'-x+1/2, -y, -z+1/2'
'y+1/2, -x, -z+1/2'
'x+1/2, y, -z+1/2'
'-y+1/2, x, -z+1/2'
'-x+1/2, y, z+1/2'
'-y+1/2, -x, z+1/2'
'x+1/2, -y, z+1/2'
'y+1/2, x, z+1/2'
'-z+1/2, -x, -y+1/2'
'x+1/2, -z, -y+1/2'
'z+1/2, x, -y+1/2'
'-x+1/2, z, -y+1/2'
'-z+1/2, x, y+1/2'
'-x+1/2, -z, y+1/2'
'z+1/2, -x, y+1/2'
'x+1/2, z, y+1/2'
'-y+1/2, -z, -x+1/2'
'z+1/2, y, x+1/2'
'z+1/2, -y, -x+1/2'
'-z+1/2, -y, x+1/2'
'-z+1/2, y, -x+1/2'
'-y+1/2, z, x+1/2'
'y+1/2, z, -x+1/2'
'y+1/2, -z, x+1/2'
'-x+1/2, -y+1/2, -z'
'y+1/2, -x+1/2, -z'
'x+1/2, y+1/2, -z'
'-y+1/2, x+1/2, -z'
'-x+1/2, y+1/2, z'
'-y+1/2, -x+1/2, z'
'x+1/2, -y+1/2, z'
'y+1/2, x+1/2, z'
'-z+1/2, -x+1/2, -y'
'x+1/2, -z+1/2, -y'
'z+1/2, x+1/2, -y'
'-x+1/2, z+1/2, -y'
'-z+1/2, x+1/2, y'
'-x+1/2, -z+1/2, y'
'z+1/2, -x+1/2, y'
'x+1/2, z+1/2, y'
'-y+1/2, -z+1/2, -x'
'z+1/2, y+1/2, x'
'z+1/2, -y+1/2, -x'
'-z+1/2, -y+1/2, x'
'-z+1/2, y+1/2, -x'
'-y+1/2, z+1/2, x'
'y+1/2, z+1/2, -x'
'y+1/2, -z+1/2, x'

loop_
_atom_site_label
_atom_site_type_symbol
_atom_site_fract_x
_atom_site_fract_y
_atom_site_fract_z
_atom_site_U_iso_or_equiv
_atom_site_adp_type
_atom_site_occupancy
_atom_site_site_symmetry_order
_atom_site_calc_flag
_atom_site_refinement_flags_posn
_atom_site_refinement_flags_adp
_atom_site_refinement_flags_occupancy
_atom_site_disorder_assembly
_atom_site_disorder_group
Zn1 Zn 0.36629(3) 0.36629(3) 0.13371(3) 0.1199(7) Uani 1 6 d S TU P . .
Zn2 Zn 0.500000 0.500000 0.23310(4) 0.1295(8) Uani 1 8 d S TU P . .
Zn3 Zn 0.500000 0.500000 0.31079(3) 0.1065(6) Uani 1 8 d S TU P . .
O1 O 0.46367(13) 0.46367(13) 0.24371(16) 0.169(2) Uani 1 2 d S TU P A .
O2 O 0.46320(9) 0.46320(9) 0.30125(13) 0.1311(17) Uani 1 2 d S TU P A .
O3 O 0.41934(8) 0.41934(8) 0.33193(12) 0.1209(15) Uani 1 2 d S T P A .
O4 O 0.35173(13) 0.35173(13) 0.26361(16) 0.183(3) Uani 1 2 d S T P A .
O6 O 0.38627(18) 0.38627(18) 0.1767(2) 0.203(3) Uani 1 2 d S TU P A .
O7 O 0.3954(3) 0.3954(3) 0.1046(3) 0.289(8) Uani 1 6 d S TU P . .
O8 O 0.500000 0.500000 0.1794(3) 0.215(6) Uani 1 8 d S TU P . .
O9 O 0.500000 0.500000 0.3620(2) 0.168(4) Uani 1 8 d S TU P . .
N1 N 0.38587(12) 0.38587(12) 0.29722(15) 0.130(2) Uani 1 2 d S T P A .
C1 C 0.3736(3) 0.3736(3) 0.1984(4) 0.189(4) Uani 1 2 d S TU P . .
C2 C 0.38775(19) 0.38775(19) 0.2351(2) 0.157(3) Uani 1 2 d S T P A .
C3 C 0.37594(18) 0.37594(18) 0.2654(2) 0.150(3) Uani 1 2 d S T P . .
C4 C 0.33829(17) 0.33829(17) 0.2951(3) 0.161(3) Uani 1 2 d S T P . .
C5 C 0.3537(3) 0.30849(16) 0.30849(16) 0.166(4) Uani 1 2 d S T P A .
H5 H 0.373419 0.298061 0.298070 0.199 Uiso 1 2 d R U P . .
C6 C 0.4142(2) 0.4142(2) 0.2389(2) 0.154(3) Uani 1 2 d S T P . .
H6 H 0.423897 0.423897 0.218398 0.185 Uiso 1 2 calc R U P A .
C7 C 0.42629(17) 0.42629(17) 0.27104(19) 0.124(2) Uani 1 2 d S T P A .
C8 C 0.40983(15) 0.40983(15) 0.29961(19) 0.121(2) Uani 1 2 d S T P . .
C9 C 0.45249(18) 0.45249(18) 0.2721(2) 0.130(2) Uani 1 2 d S T P . .
C10 C 0.40282(11) 0.40282(11) 0.35944(18) 0.1093(19) Uani 1 2 d S T P . .
C11 C 0.37397(11) 0.41809(18) 0.37397(11) 0.1082(19) Uani 1 2 d S T P A .
H11 H 0.364240 0.438501 0.364220 0.130 Uiso 1 2 d R U P . .
O5 O 0.3655(4) 0.3422(4) 0.1941(3) 0.260(7) Uani 0.5 1 d . U P A -1

loop_
_atom_site_aniso_label
_atom_site_aniso_U_11
_atom_site_aniso_U_22
_atom_site_aniso_U_33
_atom_site_aniso_U_23
_atom_site_aniso_U_13
_atom_site_aniso_U_12
Zn1 0.1199(7) 0.1199(7) 0.1199(7) -0.0375(6) -0.0375(6) 0.0375(6)
Zn2 0.1646(11) 0.1646(11) 0.0593(8) 0.000 0.000 0.000
Zn3 0.1263(8) 0.1263(8) 0.0670(8) 0.000 0.000 0.000
O1 0.203(4) 0.203(4) 0.101(3) -0.002(2) -0.002(2) -0.026(4)
O2 0.144(3) 0.144(3) 0.105(3) -0.0027(18) -0.0027(18) -0.029(3)
O3 0.133(2) 0.133(2) 0.096(3) -0.0179(16) -0.0179(16) -0.035(3)
O4 0.215(4) 0.215(4) 0.119(4) -0.045(3) -0.045(3) -0.073(5)
O6 0.217(4) 0.217(4) 0.173(5) -0.041(3) -0.041(3) 0.006(5)
O7 0.289(8) 0.289(8) 0.289(8) 0.060(6) 0.060(6) -0.060(6)
O8 0.273(9) 0.273(9) 0.099(5) 0.000 0.000 0.000
O9 0.216(7) 0.216(7) 0.074(4) 0.000 0.000 0.000
N1 0.145(3) 0.145(3) 0.102(4) -0.029(2) -0.029(2) -0.027(4)
C1 0.203(6) 0.203(6) 0.160(6) -0.020(4) -0.020(4) 0.012(7)
C2 0.181(5) 0.181(5) 0.108(5) -0.026(3) -0.026(3) -0.014(6)
C3 0.166(5) 0.166(5) 0.118(5) -0.029(3) -0.029(3) -0.041(6)
C4 0.171(5) 0.171(5) 0.142(7) -0.050(3) -0.050(3) -0.072(6)
C5 0.193(10) 0.152(4) 0.152(4) -0.055(6) -0.054(5) -0.054(5)
C6 0.181(5) 0.181(5) 0.099(5) -0.007(3) -0.007(3) 0.004(6)
C7 0.137(3) 0.137(3) 0.099(4) -0.020(3) -0.020(3) 0.005(4)
C8 0.132(3) 0.132(3) 0.099(4) -0.025(3) -0.025(3) -0.005(4)
C9 0.144(4) 0.144(4) 0.101(5) -0.005(3) -0.005(3) 0.007(4)
C10 0.113(3) 0.113(3) 0.102(4) -0.022(2) -0.022(2) -0.036(4)
C11 0.104(3) 0.116(5) 0.104(3) -0.018(2) -0.037(3) -0.018(2)
O5 0.301(14) 0.230(9) 0.249(10) -0.080(8) 0.028(8) -0.005(10)

loop_
_atom_type_symbol
_atom_type_description
_atom_type_scat_dispersion_real
_atom_type_scat_dispersion_imag
_atom_type_scat_source
C C 0.0033 0.0016 'International Tables Vol C Tables 4.2.6.8 and 6.1.1.4'
H H 0.0000 0.0000 'International Tables Vol C Tables 4.2.6.8 and 6.1.1.4'
N N 0.0061 0.0033 'International Tables Vol C Tables 4.2.6.8 and 6.1.1.4'
O O 0.0106 0.0060 'International Tables Vol C Tables 4.2.6.8 and 6.1.1.4'
Zn Zn 0.2839 1.4301 'International Tables Vol C Tables 4.2.6.8 and 6.1.1.4'

loop_
_geom_angle_atom_site_label_1
_geom_angle_atom_site_label_2
_geom_angle_atom_site_label_3
_geom_angle
_geom_angle_site_symmetry_1
_geom_angle_site_symmetry_3
_geom_angle_publ_flag
O6 Zn1 O6 119.88(4) 63 130 ?
O6 Zn1 O6 119.88(4) 63 . ?
O6 Zn1 O6 119.88(4) 130 . ?
O6 Zn1 C1 24.2(4) 63 63 ?
O6 Zn1 C1 115.7(2) 63 . ?
O6 Zn1 C1 115.7(2) 130 63 ?
O6 Zn1 C1 24.2(4) 130 130 ?
O6 Zn1 C1 115.7(2) . 130 ?
O6 Zn1 C1 24.2(4) . . ?
O6 Zn1 C1 115.7(2) 63 130 ?
O6 Zn1 C1 115.7(2) 130 . ?
O6 Zn1 C1 115.7(2) . 63 ?
O7 Zn1 O6 92.0(3) . . ?
O7 Zn1 O6 92.0(3) . 63 ?
O7 Zn1 O6 92.0(3) . 130 ?
O7 Zn1 C1 116.2(4) . 63 ?
O7 Zn1 C1 116.2(4) . . ?
O7 Zn1 C1 116.2(4) . 130 ?
C1 Zn1 C1 102.0(5) 63 . ?
C1 Zn1 C1 102.0(5) 130 . ?
C1 Zn1 C1 102.0(5) 63 130 ?
O1 Zn2 Zn3 78.33(17) 4_565 . ?
O1 Zn2 Zn3 78.33(17) 3_665 . ?
O1 Zn2 Zn3 78.33(17) . . ?
O1 Zn2 Zn3 78.33(17) 2_655 . ?
O1 Zn2 O1 156.7(3) 4_565 2_655 ?
O1 Zn2 O1 87.66(7) 2_655 . ?
O1 Zn2 O1 87.65(7) 3_665 4_565 ?
O1 Zn2 O1 87.65(7) 3_665 2_655 ?
O1 Zn2 O1 87.66(7) 4_565 . ?
O1 Zn2 O1 156.7(3) 3_665 . ?
O1 Zn2 O8 101.67(17) 3_665 . ?
O1 Zn2 O8 101.67(17) 2_655 . ?
O1 Zn2 O8 101.67(17) . . ?
O1 Zn2 O8 101.67(17) 4_565 . ?
O8 Zn2 Zn3 180.0 . . ?
O2 Zn3 Zn2 79.61(15) 2_655 . ?
O2 Zn3 Zn2 79.62(15) . . ?
O2 Zn3 Zn2 79.61(15) 3_665 . ?
O2 Zn3 Zn2 79.61(15) 4_565 . ?
O2 Zn3 O2 88.14(5) 3_665 4_565 ?
O2 Zn3 O2 159.2(3) 4_565 2_655 ?
O2 Zn3 O2 159.2(3) . 3_665 ?
O2 Zn3 O2 88.14(5) . 2_655 ?
O2 Zn3 O2 88.14(5) 3_665 2_655 ?
O2 Zn3 O2 88.14(5) . 4_565 ?
O9 Zn3 Zn2 180.0 . . ?
O9 Zn3 O2 100.39(15) . 2_655 ?
O9 Zn3 O2 100.39(15) . 4_565 ?
O9 Zn3 O2 100.39(15) . 3_665 ?
O9 Zn3 O2 100.38(15) . . ?
C9 O1 Zn2 130.8(6) . . ?
C9 O2 Zn3 127.8(6) . . ?
C8 O3 C10 117.1(5) . . ?
C3 O4 C4 118.1(6) . . ?
C1 O6 Zn1 107.1(11) . . ?
C8 N1 C3 117.9(8) . . ?
O6 C1 Zn1 48.7(8) . . ?
O6 C1 C2 111.9(15) . . ?
O6 C1 O5 116.4(14) . . ?
C2 C1 Zn1 160.6(11) . . ?
O5 C1 Zn1 74.7(10) . . ?
O5 C1 C2 121.5(13) . . ?
C3 C2 C1 122.6(11) . . ?
C3 C2 C6 113.2(8) . . ?
C6 C2 C1 124.2(11) . . ?
O4 C3 N1 116.9(9) . . ?
O4 C3 C2 115.8(8) . . ?
C2 C3 N1 127.3(9) . . ?
C5 C4 O4 117.6(8) 104 . ?
C5 C4 O4 117.6(8) . . ?
C5 C4 C5 124.6(16) 104 . ?
C4 C5 C4 115.4(16) . 112 ?
C4 C5 H5 122.3 112 . ?
C4 C5 H5 122.3 . . ?
C2 C6 H6 118.2 . . ?
C7 C6 C2 123.6(9) . . ?
C7 C6 H6 118.2 . . ?
C6 C7 C8 112.9(8) . . ?
C6 C7 C9 119.5(9) . . ?
C8 C7 C9 127.6(7) . . ?
O3 C8 C7 118.2(7) . . ?
N1 C8 O3 116.6(7) . . ?
N1 C8 C7 125.1(7) . . ?
O1 C9 O2 123.4(9) . . ?
O1 C9 C7 117.6(8) . . ?
O2 C9 C7 119.0(8) . . ?
C11 C10 O3 118.9(4) 104 . ?
C11 C10 O3 118.9(4) . . ?
C11 C10 C11 121.7(8) . 104 ?
C10 C11 C10 118.3(8) . 9 ?
C10 C11 H11 120.8 . . ?
C10 C11 H11 120.9 9 . ?

loop_
_geom_bond_atom_site_label_1
_geom_bond_atom_site_label_2
_geom_bond_distance
_geom_bond_site_symmetry_2
_geom_bond_publ_flag
Zn1 O6 1.986(8) 63 ?
Zn1 O6 1.986(8) . ?
Zn1 O6 1.986(8) 130 ?
Zn1 O7 1.944(17) . ?
Zn1 C1 2.527(14) 63 ?
Zn1 C1 2.527(14) 130 ?
Zn1 C1 2.527(14) . ?
Zn2 Zn3 2.997(2) . ?
Zn2 O1 2.024(7) . ?
Zn2 O1 2.024(7) 3_665 ?
Zn2 O1 2.024(7) 4_565 ?
Zn2 O1 2.024(7) 2_655 ?
Zn2 O8 2.070(12) . ?
Zn3 O2 2.041(5) 3_665 ?
Zn3 O2 2.041(5) 4_565 ?
Zn3 O2 2.041(5) . ?
Zn3 O2 2.041(5) 2_655 ?
Zn3 O9 1.977(10) . ?
O1 C9 1.252(9) . ?
O2 C9 1.269(9) . ?
O3 C8 1.350(8) . ?
O3 C10 1.393(8) . ?
O4 C3 1.322(10) . ?
O4 C4 1.419(13) . ?
O6 C1 1.083(15) . ?
N1 C3 1.341(9) . ?
N1 C8 1.310(9) . ?
C1 C2 1.614(15) . ?
C1 O5 1.263(16) . ?
C2 C3 1.334(12) . ?
C2 C6 1.450(12) . ?
C4 C5 1.394(7) 104 ?
C4 C5 1.394(7) . ?
C5 H5 0.9490 . ?
C6 H6 0.9500 . ?
C6 C7 1.406(10) . ?
C7 C8 1.422(11) . ?
C7 C9 1.430(11) . ?
C10 C11 1.378(5) . ?
C10 C11 1.378(5) 104 ?
C11 H11 0.9499 . ?

loop_
_geom_torsion_atom_site_label_1
_geom_torsion_atom_site_label_2
_geom_torsion_atom_site_label_3
_geom_torsion_atom_site_label_4
_geom_torsion
_geom_torsion_site_symmetry_1
_geom_torsion_site_symmetry_2
_geom_torsion_site_symmetry_3
_geom_torsion_site_symmetry_4
_geom_torsion_publ_flag
Zn1 O6 C1 C2 180.000(1) . . . . ?
Zn1 O6 C1 O5 34.1(11) . . . . ?
Zn1 C1 C2 C3 180.000(2) . . . . ?
Zn1 C1 C2 C6 0.000(3) . . . . ?
Zn2 O1 C9 O2 0.000(1) . . . . ?
Zn2 O1 C9 C7 180.000(1) . . . . ?
Zn3 O2 C9 O1 0.000(1) . . . . ?
Zn3 O2 C9 C7 180.000(1) . . . . ?
O3 C10 C11 C10 -175.2(3) . . . 9 ?
O4 C4 C5 C4 -176.3(4) . . . 112 ?
O6 C1 C2 C3 180.000(2) . . . . ?
O6 C1 C2 C6 0.000(2) . . . . ?
C1 C2 C3 O4 0.000(1) . . . . ?
C1 C2 C3 N1 180.000(1) . . . . ?
C1 C2 C6 C7 180.000(1) . . . . ?
C2 C6 C7 C8 0.000(1) . . . . ?
C2 C6 C7 C9 180.000(1) . . . . ?
C3 O4 C4 C5 93.2(7) . . . 104 ?
C3 O4 C4 C5 -93.2(7) . . . . ?
C3 N1 C8 O3 180.000(1) . . . . ?
C3 N1 C8 C7 0.000(1) . . . . ?
C3 C2 C6 C7 0.000(2) . . . . ?
C4 O4 C3 N1 0.000(1) . . . . ?
C4 O4 C3 C2 180.000(1) . . . . ?
C5 C4 C5 C4 -3.1(16) 104 . . 112 ?
C6 C2 C3 O4 180.000(1) . . . . ?
C6 C2 C3 N1 0.000(1) . . . . ?
C6 C7 C8 O3 180.000(1) . . . . ?
C6 C7 C8 N1 0.000(1) . . . . ?
C6 C7 C9 O1 0.000(1) . . . . ?
C6 C7 C9 O2 180.000(1) . . . . ?
C8 O3 C10 C11 -93.8(5) . . . . ?
C8 O3 C10 C11 93.8(5) . . . 104 ?
C8 N1 C3 O4 180.000(1) . . . . ?
C8 N1 C3 C2 0.000(1) . . . . ?
C8 C7 C9 O1 180.000(1) . . . . ?
C8 C7 C9 O2 0.000(1) . . . . ?
C9 C7 C8 O3 0.000(1) . . . . ?
C9 C7 C8 N1 180.000(1) . . . . ?
C10 O3 C8 N1 0.000(1) . . . . ?
C10 O3 C8 C7 180.000(1) . . . . ?
C11 C10 C11 C10 -3.1(12) 104 . . 9 ?
O5 C1 C2 C3 -36.1(11) . . . . ?
O5 C1 C2 C6 143.9(11) . . . . ?

loop_
_smtbx_masks_void_nr
_smtbx_masks_void_average_x
_smtbx_masks_void_average_y
_smtbx_masks_void_average_z
_smtbx_masks_void_volume
_smtbx_masks_void_count_electrons
_smtbx_masks_void_content
1 -0.971 -0.403 -0.899 36710.8 3893.0 ?
